data_2107425
loop_
_publ_author_name
'Kjaellman, T.'
'Olovsson, I.'

_publ_section_title
;
 Hydrogen-bond studies. LVIII. The crystal structure of normal and
 deuterated sulphuric acid tetrahydrate, ((H5 O2)(+))2 (S O4)(2-) and ((D5
 O2)(+))2 (S O4)(2-)
;
_journal_name_full 'Acta Crystallographica B (24,1968-38,1982)'
_journal_page_first 1692
_journal_page_last 1697
_journal_volume 28
_journal_year 1972
_chemical_formula_sum 'H10 O8 S'
_chemical_name_systematic 'H2 (S O4) (H2 O)4'
_space_group_IT_number 114
_symmetry_space_group_name_Hall 'P -4 2n'
_symmetry_space_group_name_H-M 'P -4 21 c'
_cell_angle_alpha 90
_cell_angle_beta 90
_cell_angle_gamma 90
_cell_formula_units_Z 2
_cell_length_a 7.484
_cell_length_b 7.484
_cell_length_c 6.349
_cell_volume 355.609
_citation_journal_id_ASTM ACBCAR
_cod_data_source_file Kjaellman_ACBCAR_1972_96.cif
_cod_data_source_block H10O8S1
_cod_original_cell_volume 355.6091
_cod_original_formula_sum 'H10 O8 S1'
_cod_database_code 2107425

loop_
_symmetry_equiv_pos_as_xyz
x,y,z
y,-x,-z
-x,-y,z
-y,x,-z
x+1/2,-y+1/2,-z+1/2
-y+1/2,-x+1/2,z+1/2
-x+1/2,y+1/2,-z+1/2
y+1/2,x+1/2,z+1/2

loop_
_atom_site_label
_atom_site_type_symbol
_atom_site_fract_x
_atom_site_fract_y
_atom_site_fract_z
_atom_site_occupancy
_atom_site_U_iso_or_equiv
O1 O-2 0.13616 0.08858 0.13262 1 0.0
H1 H+1 0.003 0.2675 0.6902 1 0.0
O2 O-2 0.05982 0.34901 0.58014 1 0.0
H3 H+1 0 0.5 0.58 1 0.0
H2 H+1 0.1945 0.3547 0.6001 1 0.0
S1 S+6 0 0 0 1 0.0
